data_7152153
loop_
_publ_author_name
'Company\'o, Xavier'
'Valero, Guillem'
'Pineda, Oriol'
'Calvet, Teresa'
'Font-Bard\'ia, Merc\`e'
'Moyano, Albert'
'Rios, Ramon'

_publ_section_title
;
 Enantioselective organocatalytic oxyamination of unprotected
 3-substituted oxindoles.
;
_journal_issue 2
_journal_name_full 'Organic &amp; biomolecular chemistry'
_journal_page_first 431
_journal_page_last 439
_journal_paper_doi 10.1039/c1ob06503c
_journal_volume 10
_journal_year 2012
_chemical_formula_moiety 'C15 H14 N2 O2'
_chemical_formula_sum 'C15 H14 N2 O2'
_chemical_formula_weight 254.28
_chemical_name_systematic
;
?
;
_space_group_IT_number 2
_symmetry_cell_setting triclinic
_symmetry_space_group_name_Hall '-P 1'
_symmetry_space_group_name_H-M 'P -1'
_atom_sites_solution_hydrogens geom
_atom_sites_solution_primary direct
_atom_sites_solution_secondary difmap
_audit_creation_method SHELXL-97
_cell_angle_alpha 71.25(5)
_cell_angle_beta 83.35(5)
_cell_angle_gamma 74.83(4)
_cell_formula_units_Z 2
_cell_length_a 7.891(7)
_cell_length_b 8.626(4)
_cell_length_c 10.666(8)
_cell_measurement_reflns_used 571
_cell_measurement_temperature 293(2)
_cell_measurement_theta_max 31
_cell_measurement_theta_min 3
_cell_volume 663.1(9)
_computing_cell_refinement AUTOMAR
_computing_data_collection MARXDS
_computing_data_reduction MARSCALE
_computing_molecular_graphics 'ORTEP (Brueggermann and Smith, 1990)'
_computing_publication_material 'PLATON (Spek, 1990)'
_computing_structure_refinement 'SHELXL-97 (Sheldrick, 1997)'
_computing_structure_solution 'SHELXS-97 (Sheldrick, 1997)'
_diffrn_ambient_temperature 293(2)
_diffrn_measured_fraction_theta_full 0.937
_diffrn_measured_fraction_theta_max 0.681
_diffrn_measurement_device_type 'MAR345 with image plate detector'
_diffrn_measurement_method 'phi scan'
_diffrn_radiation_monochromator graphite
_diffrn_radiation_source 'fine-focus sealed tube'
_diffrn_radiation_type MoK\a
_diffrn_radiation_wavelength 0.71073
_diffrn_reflns_av_R_equivalents 0.0711
_diffrn_reflns_av_sigmaI/netI 0.0741
_diffrn_reflns_limit_h_max 10
_diffrn_reflns_limit_h_min -11
_diffrn_reflns_limit_k_max 12
_diffrn_reflns_limit_k_min -11
_diffrn_reflns_limit_l_max 13
_diffrn_reflns_limit_l_min -12
_diffrn_reflns_number 5704
_diffrn_reflns_theta_full 25.00
_diffrn_reflns_theta_max 32.25
_diffrn_reflns_theta_min 2.02
_diffrn_standards_number none
_exptl_absorpt_coefficient_mu 0.086
_exptl_absorpt_correction_T_max 0.99
_exptl_absorpt_correction_T_min 0.98
_exptl_absorpt_correction_type empirical
_exptl_absorpt_process_details SADABS
_exptl_crystal_colour colourless
_exptl_crystal_density_diffrn 1.273
_exptl_crystal_density_method 'not measured'
_exptl_crystal_description prism
_exptl_crystal_F_000 268
_exptl_crystal_size_max 0.09
_exptl_crystal_size_mid 0.09
_exptl_crystal_size_min 0.05
_refine_diff_density_max 0.212
_refine_diff_density_min -0.235
_refine_diff_density_rms 0.042
_refine_ls_extinction_method none
_refine_ls_goodness_of_fit_ref 1.184
_refine_ls_hydrogen_treatment mixed
_refine_ls_matrix_type full
_refine_ls_number_parameters 175
_refine_ls_number_reflns 3183
_refine_ls_number_restraints 4
_refine_ls_restrained_S_all 1.211
_refine_ls_R_factor_all 0.1059
_refine_ls_R_factor_gt 0.0634
_refine_ls_shift/su_max 0.000
_refine_ls_shift/su_mean 0.000
_refine_ls_structure_factor_coef Fsqd
_refine_ls_weighting_details 'calc w=1/[\s^2^(Fo^2^)+(0.0757P)^2^+0.0137P] where P=(Fo^2^+2Fc^2^)/3'
_refine_ls_weighting_scheme calc
_refine_ls_wR_factor_gt 0.1709
_refine_ls_wR_factor_ref 0.1886
_reflns_number_gt 1955
_reflns_number_total 3183
_reflns_threshold_expression >2sigma(I)
_cod_data_source_file c1ob06503c.txt
_cod_data_source_block conm117a
_cod_original_cell_volume 663.1(8)
_cod_original_sg_symbol_H-M P-1
_cod_database_code 7152153

loop_
_symmetry_equiv_pos_as_xyz
'x, y, z'
'-x, -y, -z'

loop_
_atom_site_label
_atom_site_type_symbol
_atom_site_fract_x
_atom_site_fract_y
_atom_site_fract_z
_atom_site_U_iso_or_equiv
_atom_site_adp_type
_atom_site_occupancy
_atom_site_symmetry_multiplicity
_atom_site_calc_flag
_atom_site_refinement_flags
O1 O 0.5762(2) -0.0086(2) 0.83082(16) 0.0737(5) Uani 1 1 d .
O2 O 0.2818(2) 0.0763(2) 0.48734(15) 0.0687(5) Uani 1 1 d D
H2 H 0.3875(17) 0.056(4) 0.451(3) 0.103 Uiso 1 1 d D
N1 N 0.2947(2) 0.0803(2) 0.90986(17) 0.0593(5) Uani 1 1 d .
H1 H 0.3153 0.0493 0.9929 0.071 Uiso 1 1 calc R
N2 N 0.3642(2) -0.0007(2) 0.61522(17) 0.0613(5) Uani 1 1 d .
C1 C 0.1262(3) 0.1634(3) 0.8557(2) 0.0556(5) Uani 1 1 d .
C2 C -0.0321(3) 0.2072(3) 0.9240(2) 0.0671(6) Uani 1 1 d .
H2A H -0.0392 0.1802 1.0159 0.081 Uiso 1 1 calc R
C3 C -0.1777(4) 0.2927(3) 0.8477(3) 0.0779(7) Uani 1 1 d .
H3 H -0.2858 0.3244 0.8889 0.094 Uiso 1 1 calc R
C4 C -0.1653(4) 0.3313(4) 0.7126(3) 0.0847(8) Uani 1 1 d .
H4 H -0.2661 0.3877 0.6644 0.102 Uiso 1 1 calc R
C5 C -0.0076(3) 0.2893(3) 0.6453(3) 0.0720(6) Uani 1 1 d .
H5 H -0.0010 0.3201 0.5532 0.086 Uiso 1 1 calc R
C6 C 0.1403(3) 0.2000(3) 0.7191(2) 0.0590(5) Uani 1 1 d .
C7 C 0.3286(3) 0.1375(3) 0.6781(2) 0.0600(5) Uani 1 1 d U
C8 C 0.4174(3) 0.0567(3) 0.8152(2) 0.0579(5) Uani 1 1 d .
C9 C 0.4145(4) 0.2780(4) 0.5941(3) 0.0790(7) Uani 1 1 d U
H9A H 0.5335 0.2301 0.5711 0.119 Uiso 1 1 calc R
H9B H 0.4137 0.3536 0.6435 0.119 Uiso 1 1 calc R
H9C H 0.3503 0.3386 0.5148 0.119 Uiso 1 1 calc R
C10 C 0.2885(3) -0.1422(3) 0.6888(2) 0.0577(5) Uani 1 1 d .
C11 C 0.3956(3) -0.2808(3) 0.7747(2) 0.0693(6) Uani 1 1 d .
H11 H 0.5108 -0.2804 0.7853 0.083 Uiso 1 1 calc R
C12 C 0.3300(4) -0.4199(4) 0.8446(3) 0.0852(8) Uani 1 1 d .
H12 H 0.4010 -0.5131 0.9022 0.102 Uiso 1 1 calc R
C13 C 0.1585(4) -0.4196(4) 0.8281(3) 0.0902(9) Uani 1 1 d .
H13 H 0.1139 -0.5120 0.8763 0.108 Uiso 1 1 calc R
C14 C 0.0544(4) -0.2850(4) 0.7421(3) 0.0858(8) Uani 1 1 d U
H14 H -0.0597 -0.2874 0.7302 0.103 Uiso 1 1 calc R
C15 C 0.1175(3) -0.1447(3) 0.6722(3) 0.0723(6) Uani 1 1 d U
H15 H 0.0455 -0.0525 0.6143 0.087 Uiso 1 1 calc R

loop_
_atom_site_aniso_label
_atom_site_aniso_U_11
_atom_site_aniso_U_22
_atom_site_aniso_U_33
_atom_site_aniso_U_23
_atom_site_aniso_U_13
_atom_site_aniso_U_12
O1 0.0630(11) 0.0911(12) 0.0693(11) -0.0276(9) -0.0045(7) -0.0170(9)
O2 0.0633(10) 0.0856(12) 0.0565(9) -0.0210(8) -0.0033(7) -0.0165(9)
N1 0.0603(12) 0.0660(11) 0.0531(10) -0.0197(8) -0.0027(8) -0.0151(9)
N2 0.0620(11) 0.0727(12) 0.0514(10) -0.0192(8) -0.0016(8) -0.0195(9)
C1 0.0537(12) 0.0562(12) 0.0584(13) -0.0181(9) -0.0009(9) -0.0153(9)
C2 0.0683(15) 0.0655(14) 0.0681(14) -0.0218(10) 0.0049(11) -0.0181(11)
C3 0.0653(16) 0.0795(17) 0.0854(18) -0.0253(13) 0.0031(12) -0.0135(13)
C4 0.0719(18) 0.0842(19) 0.096(2) -0.0252(15) -0.0100(14) -0.0148(14)
C5 0.0696(16) 0.0751(16) 0.0692(15) -0.0186(12) -0.0070(11) -0.0157(12)
C6 0.0568(12) 0.0626(13) 0.0587(13) -0.0184(9) -0.0004(9) -0.0168(10)
C7 0.0583(13) 0.0700(13) 0.0541(12) -0.0202(9) -0.0008(9) -0.0180(10)
C8 0.0553(13) 0.0651(13) 0.0563(12) -0.0206(9) -0.0031(9) -0.0163(10)
C9 0.0814(18) 0.0850(17) 0.0724(16) -0.0181(12) 0.0040(12) -0.0329(13)
C10 0.0554(12) 0.0658(13) 0.0546(12) -0.0217(9) 0.0007(9) -0.0158(10)
C11 0.0644(15) 0.0725(15) 0.0718(15) -0.0247(12) 0.0004(11) -0.0153(12)
C12 0.085(2) 0.0765(17) 0.092(2) -0.0271(14) 0.0028(15) -0.0157(15)
C13 0.096(2) 0.0832(19) 0.097(2) -0.0322(16) 0.0090(16) -0.0302(16)
C14 0.084(2) 0.0930(19) 0.092(2) -0.0337(14) 0.0012(15) -0.0350(15)
C15 0.0683(16) 0.0828(16) 0.0706(15) -0.0261(11) -0.0058(11) -0.0209(12)

loop_
_atom_type_symbol
_atom_type_description
_atom_type_scat_dispersion_real
_atom_type_scat_dispersion_imag
_atom_type_scat_source
C C 0.0033 0.0016 'International Tables Vol C Tables 4.2.6.8 and 6.1.1.4'
H H 0.0000 0.0000 'International Tables Vol C Tables 4.2.6.8 and 6.1.1.4'
N N 0.0061 0.0033 'International Tables Vol C Tables 4.2.6.8 and 6.1.1.4'
O O 0.0106 0.0060 'International Tables Vol C Tables 4.2.6.8 and 6.1.1.4'

loop_
_geom_angle_atom_site_label_1
_geom_angle_atom_site_label_2
_geom_angle_atom_site_label_3
_geom_angle
N2 O2 H2 87(2)
C8 N1 C1 111.56(19)
C8 N1 H1 124.2
C1 N1 H1 124.2
C10 N2 O2 107.92(17)
C10 N2 C7 114.12(17)
O2 N2 C7 105.35(16)
C6 C1 C2 123.1(2)
C6 C1 N1 109.32(19)
C2 C1 N1 127.6(2)
C3 C2 C1 116.4(2)
C3 C2 H2A 121.8
C1 C2 H2A 121.8
C4 C3 C2 121.2(3)
C4 C3 H3 119.4
C2 C3 H3 119.4
C3 C4 C5 122.2(3)
C3 C4 H4 118.9
C5 C4 H4 118.9
C4 C5 C6 118.1(3)
C4 C5 H5 120.9
C6 C5 H5 120.9
C1 C6 C5 119.0(2)
C1 C6 C7 109.3(2)
C5 C6 C7 131.6(2)
N2 C7 C6 116.37(18)
N2 C7 C9 109.85(19)
C6 C7 C9 113.6(2)
N2 C7 C8 105.87(18)
C6 C7 C8 101.47(18)
C9 C7 C8 108.88(19)
O1 C8 N1 126.8(2)
O1 C8 C7 124.8(2)
N1 C8 C7 108.3(2)
C7 C9 H9A 109.5
C7 C9 H9B 109.5
H9A C9 H9B 109.5
C7 C9 H9C 109.5
H9A C9 H9C 109.5
H9B C9 H9C 109.5
C15 C10 C11 119.8(2)
C15 C10 N2 122.3(2)
C11 C10 N2 117.8(2)
C12 C11 C10 119.7(3)
C12 C11 H11 120.1
C10 C11 H11 120.1
C13 C12 C11 119.8(3)
C13 C12 H12 120.1
C11 C12 H12 120.1
C14 C13 C12 120.5(3)
C14 C13 H13 119.7
C12 C13 H13 119.7
C13 C14 C15 120.4(3)
C13 C14 H14 119.8
C15 C14 H14 119.8
C14 C15 C10 119.7(3)
C14 C15 H15 120.1
C10 C15 H15 120.1

loop_
_geom_bond_atom_site_label_1
_geom_bond_atom_site_label_2
_geom_bond_distance
O1 C8 1.238(3)
O2 N2 1.456(3)
O2 H2 0.876(7)
N1 C8 1.342(3)
N1 C1 1.424(3)
N1 H1 0.8600
N2 C10 1.456(3)
N2 C7 1.499(3)
C1 C6 1.386(3)
C1 C2 1.397(3)
C2 C3 1.383(4)
C2 H2A 0.9300
C3 C4 1.368(4)
C3 H3 0.9300
C4 C5 1.386(4)
C4 H4 0.9300
C5 C6 1.389(3)
C5 H5 0.9300
C6 C7 1.507(3)
C7 C9 1.523(3)
C7 C8 1.562(3)
C9 H9A 0.9600
C9 H9B 0.9600
C9 H9C 0.9600
C10 C15 1.388(3)
C10 C11 1.389(3)
C11 C12 1.387(4)
C11 H11 0.9300
C12 C13 1.384(4)
C12 H12 0.9300
C13 C14 1.362(4)
C13 H13 0.9300
C14 C15 1.385(4)
C14 H14 0.9300
C15 H15 0.9300
